data_4335508
loop_
_publ_author_name
'Anton O. Oliynyk'
'Stanislav S. Stoyko'
'Arthur Mar'

_publ_contact_author_address
; Department of Chemistry
  University of Alberta
  Edmonton, AB
  Canada  T6G 2G2
;
_publ_contact_author_email arthur.mar@ualberta.ca
_publ_contact_author_fax '(780) 492-8231'
_publ_contact_author_name 'Dr. Arthur Mar'
_publ_contact_author_phone '(780) 492-5592'
_publ_section_title
;
 Quaternary Germanides RE4Mn2InGe4 (RE = La-Nd, Sm, Gd-Tm, Lu)
;
_journal_name_full 'Inorganic Chemistry'
_journal_page_first 8264
_journal_page_last 8271
_journal_paper_doi 10.1021/ic401171v
_journal_volume 52
_journal_year 2013
_chemical_formula_structural 'Ce4 Mn2 In0.92 Ge4'
_chemical_formula_sum 'Ce4 Ge4 In0.92 Mn2'
_chemical_formula_weight 1066.93
_chemical_name_common 'cerium manganese indium germanide (4/2/1/4)'
_chemical_name_systematic 'cerium manganese indium germanide (4/2/1/4)'
_space_group_IT_number 12
_symmetry_cell_setting monoclinic
_symmetry_space_group_name_Hall '-C 2y'
_symmetry_space_group_name_H-M 'C 1 2/m 1'
_atom_sites_solution_primary direct
_atom_sites_solution_secondary difmap
_audit_creation_method SHELXL-97
_cell_angle_alpha 90.00
_cell_angle_beta 106.6390(10)
_cell_angle_gamma 90.00
_cell_formula_units_Z 2
_cell_length_a 16.4357(6)
_cell_length_b 4.3652(2)
_cell_length_c 7.3742(3)
_cell_measurement_reflns_used 5074
_cell_measurement_temperature 173(2)
_cell_measurement_theta_max 33.02
_cell_measurement_theta_min 2.59
_cell_volume 506.91(4)
_computing_cell_refinement 'Bruker SAINT 7.68A (Bruker, 2009)'
_computing_data_collection 'Bruker SMART 5.054 (Bruker, 1999)'
_computing_data_reduction 'Bruker SAINT 7.68A'
_computing_molecular_graphics 'ATOMS 5.1 (Dowty, 1999)'
_computing_publication_material 'Bruker SHELXTL 6.12'
_computing_structure_refinement 'Bruker SHELXTL 6.12'
_computing_structure_solution 'Bruker SHELXTL 6.12'
_diffrn_ambient_temperature 173(2)
_diffrn_measured_fraction_theta_full 0.980
_diffrn_measured_fraction_theta_max 0.980
_diffrn_measurement_device_type 'Bruker D8/SMART APEX II CCD'
_diffrn_measurement_method '\w scans'
_diffrn_radiation_monochromator graphite
_diffrn_radiation_source 'fine-focus sealed tube'
_diffrn_radiation_type MoK\a
_diffrn_radiation_wavelength 0.71073
_diffrn_reflns_av_R_equivalents 0.0182
_diffrn_reflns_av_sigmaI/netI 0.0169
_diffrn_reflns_limit_h_max 25
_diffrn_reflns_limit_h_min -24
_diffrn_reflns_limit_k_max 6
_diffrn_reflns_limit_k_min -6
_diffrn_reflns_limit_l_max 11
_diffrn_reflns_limit_l_min -11
_diffrn_reflns_number 3628
_diffrn_reflns_theta_full 33.18
_diffrn_reflns_theta_max 33.18
_diffrn_reflns_theta_min 2.59
_exptl_absorpt_coefficient_mu 33.603
_exptl_absorpt_correction_T_max 0.3092
_exptl_absorpt_correction_T_min 0.0670
_exptl_absorpt_correction_type numerical
_exptl_absorpt_process_details 'Bruker SHELXTL 6.12 (Sheldrick, 2001)'
_exptl_crystal_colour grey
_exptl_crystal_density_diffrn 6.990
_exptl_crystal_description irregular
_exptl_crystal_F_000 911
_exptl_crystal_size_max 0.14
_exptl_crystal_size_mid 0.05
_exptl_crystal_size_min 0.05
_refine_diff_density_max 1.684
_refine_diff_density_min -1.253
_refine_diff_density_rms 0.269
_refine_ls_extinction_coef 0.00246(11)
_refine_ls_extinction_expression Fc^*^=kFc[1+0.001xFc^2^\l^3^/sin(2\q)]^-1/4^
_refine_ls_extinction_method SHELXL
_refine_ls_goodness_of_fit_ref 1.164
_refine_ls_matrix_type full
_refine_ls_number_parameters 37
_refine_ls_number_reflns 1063
_refine_ls_number_restraints 0
_refine_ls_restrained_S_all 1.164
_refine_ls_R_factor_all 0.0176
_refine_ls_R_factor_gt 0.0166
_refine_ls_shift/su_max 0.002
_refine_ls_shift/su_mean 0.000
_refine_ls_structure_factor_coef Fsqd
_refine_ls_weighting_details 'calc w=1/[\s^2^(Fo^2^)+(0.0181P)^2^+1.4038P] where P=(Fo^2^+2Fc^2^)/3'
_refine_ls_weighting_scheme calc
_refine_ls_wR_factor_gt 0.0379
_refine_ls_wR_factor_ref 0.0383
_reflns_number_gt 1028
_reflns_number_total 1063
_reflns_threshold_expression I>2\s(I)'
_cod_data_source_file ic401171v_si_002_3.cif
_cod_data_source_block Ce4Mn2InGe4
_cod_original_sg_symbol_H-M 'C 2/m'
_cod_database_code 4335508

loop_
_symmetry_equiv_pos_as_xyz
'x, y, z'
'-x, y, -z'
'x+1/2, y+1/2, z'
'-x+1/2, y+1/2, -z'
'-x, -y, -z'
'x, -y, z'
'-x+1/2, -y+1/2, -z'
'x+1/2, -y+1/2, z'

loop_
_atom_site_label
_atom_site_type_symbol
_atom_site_fract_x
_atom_site_fract_y
_atom_site_fract_z
_atom_site_U_iso_or_equiv
_atom_site_adp_type
_atom_site_occupancy
_atom_site_symmetry_multiplicity
_atom_site_calc_flag
_atom_site_refinement_flags
Ce1 Ce 0.348557(13) 0.0000 0.07032(3) 0.00654(7) Uani 1 2 d S
Ce2 Ce 0.582114(13) 0.0000 0.36473(3) 0.00655(7) Uani 1 2 d S
Mn Mn 0.21744(4) 0.0000 0.61982(8) 0.00707(11) Uani 1 2 d S
In In 0.0000 0.0000 0.0000 0.00922(13) Uani 0.927(2) 4 d SP
Ge1 Ge 0.06276(2) 0.0000 0.65019(6) 0.00674(9) Uani 1 2 d S
Ge2 Ge 0.20111(3) 0.0000 0.25494(6) 0.00825(9) Uani 1 2 d S

loop_
_atom_site_aniso_label
_atom_site_aniso_U_11
_atom_site_aniso_U_22
_atom_site_aniso_U_33
_atom_site_aniso_U_23
_atom_site_aniso_U_13
_atom_site_aniso_U_12
Ce1 0.00583(10) 0.00708(10) 0.00597(10) 0.000 0.00048(7) 0.000
Ce2 0.00523(10) 0.00644(10) 0.00815(10) 0.000 0.00219(7) 0.000
Mn 0.0058(2) 0.0074(2) 0.0076(2) 0.000 0.00118(18) 0.000
In 0.0092(2) 0.0091(2) 0.0094(2) 0.000 0.00272(14) 0.000
Ge1 0.00581(18) 0.00635(17) 0.00733(17) 0.000 0.00070(13) 0.000
Ge2 0.01121(19) 0.00591(17) 0.00873(18) 0.000 0.00458(14) 0.000

loop_
_atom_type_symbol
_atom_type_description
_atom_type_scat_dispersion_real
_atom_type_scat_dispersion_imag
_atom_type_scat_source
Mn Mn 0.3368 0.7283 'International Tables Vol C Tables 4.2.6.8 and 6.1.1.4'
Ge Ge 0.1547 1.8001 'International Tables Vol C Tables 4.2.6.8 and 6.1.1.4'
In In -0.7276 1.3100 'International Tables Vol C Tables 4.2.6.8 and 6.1.1.4'
Ce Ce -0.2486 2.6331 'International Tables Vol C Tables 4.2.6.8 and 6.1.1.4'

loop_
_geom_angle_atom_site_label_1
_geom_angle_atom_site_label_2
_geom_angle_atom_site_label_3
_geom_angle
_geom_angle_site_symmetry_1
_geom_angle_site_symmetry_3
Ge1 Ce1 Ge1 90.681(12) 7_556 7_546
Ge1 Ce1 Ge2 89.183(11) 7_556 .
Ge1 Ce1 Ge2 89.183(11) 7_546 .
Ge1 Ce1 Ge2 165.287(14) 7_556 7_545
Ge1 Ce1 Ge2 89.333(9) 7_546 7_545
Ge2 Ce1 Ge2 105.528(10) . 7_545
Ge1 Ce1 Ge2 89.333(9) 7_556 7
Ge1 Ce1 Ge2 165.287(14) 7_546 7
Ge2 Ce1 Ge2 105.528(10) . 7
Ge2 Ce1 Ge2 86.956(12) 7_545 7
Ge1 Ce1 Mn 134.582(6) 7_556 1_554
Ge1 Ce1 Mn 134.582(6) 7_546 1_554
Ge2 Ce1 Mn 94.158(14) . 1_554
Ge2 Ce1 Mn 46.204(7) 7_545 1_554
Ge2 Ce1 Mn 46.204(7) 7 1_554
Ge1 Ce1 In 55.119(8) 7_556 3
Ge1 Ce1 In 109.006(9) 7_546 3
Ge2 Ce1 In 138.774(4) . 3
Ge2 Ce1 In 111.174(9) 7_545 3
Ge2 Ce1 In 59.533(8) 7 3
Mn Ce1 In 97.781(9) 1_554 3
Ge1 Ce1 In 109.006(9) 7_556 3_545
Ge1 Ce1 In 55.119(8) 7_546 3_545
Ge2 Ce1 In 138.774(4) . 3_545
Ge2 Ce1 In 59.533(8) 7_545 3_545
Ge2 Ce1 In 111.174(9) 7 3_545
Mn Ce1 In 97.781(9) 1_554 3_545
In Ce1 In 78.237(5) 3 3_545
Ge1 Ce1 Mn 45.867(11) 7_556 7_556
Ge1 Ce1 Mn 100.316(12) 7_546 7_556
Ge2 Ce1 Mn 45.217(9) . 7_556
Ge2 Ce1 Mn 148.274(14) 7_545 7_556
Ge2 Ce1 Mn 90.215(10) 7 7_556
Mn Ce1 Mn 113.821(11) 1_554 7_556
In Ce1 Mn 94.255(8) 3 7_556
In Ce1 Mn 148.287(11) 3_545 7_556
Ge1 Ce1 Mn 100.316(12) 7_556 7_546
Ge1 Ce1 Mn 45.867(11) 7_546 7_546
Ge2 Ce1 Mn 45.217(9) . 7_546
Ge2 Ce1 Mn 90.215(10) 7_545 7_546
Ge2 Ce1 Mn 148.274(14) 7 7_546
Mn Ce1 Mn 113.821(11) 1_554 7_546
In Ce1 Mn 148.287(11) 3 7_546
In Ce1 Mn 94.255(8) 3_545 7_546
Mn Ce1 Mn 75.955(13) 7_556 7_546
Ge1 Ce1 Ce2 112.177(9) 7_556 5_655
Ge1 Ce1 Ce2 112.177(9) 7_546 5_655
Ge2 Ce1 Ce2 148.680(10) . 5_655
Ge2 Ce1 Ce2 54.599(8) 7_545 5_655
Ge2 Ce1 Ce2 54.599(8) 7 5_655
Mn Ce1 Ce2 54.522(11) 1_554 5_655
In Ce1 Ce2 57.076(4) 3 5_655
In Ce1 Ce2 57.076(4) 3_545 5_655
Mn Ce1 Ce2 141.781(6) 7_556 5_655
Mn Ce1 Ce2 141.781(6) 7_546 5_655
Ge1 Ce1 Ce1 142.801(12) 7_556 7_545
Ge1 Ce1 Ce1 88.775(7) 7_546 7_545
Ge2 Ce1 Ce1 53.618(8) . 7_545
Ge2 Ce1 Ce1 51.910(9) 7_545 7_545
Ge2 Ce1 Ce1 100.039(10) 7 7_545
Mn Ce1 Ce1 58.731(9) 1_554 7_545
In Ce1 Ce1 156.375(9) 3 7_545
In Ce1 Ce1 100.993(4) 3_545 7_545
Mn Ce1 Ce1 97.776(11) 7_556 7_545
Mn Ce1 Ce1 55.090(10) 7_546 7_545
Ce2 Ce1 Ce1 102.344(7) 5_655 7_545
Ge1 Ce2 Ge1 89.099(12) 3 3_545
Ge1 Ce2 Ge2 83.135(9) 3 3
Ge1 Ce2 Ge2 147.312(13) 3_545 3
Ge1 Ce2 Ge2 147.312(13) 3 3_545
Ge1 Ce2 Ge2 83.135(9) 3_545 3_545
Ge2 Ce2 Ge2 86.478(12) 3 3_545
Ge1 Ce2 Ge1 106.365(8) 3 7_546
Ge1 Ce2 Ge1 47.729(13) 3_545 7_546
Ge2 Ce2 Ge1 163.899(13) 3 7_546
Ge2 Ce2 Ge1 91.651(9) 3_545 7_546
Ge1 Ce2 Ge1 47.729(13) 3 7_556
Ge1 Ce2 Ge1 106.365(8) 3_545 7_556
Ge2 Ce2 Ge1 91.651(9) 3 7_556
Ge2 Ce2 Ge1 163.899(13) 3_545 7_556
Ge1 Ce2 Ge1 85.722(11) 7_546 7_556
Ge1 Ce2 Mn 105.910(11) 3 5_656
Ge1 Ce2 Mn 105.911(11) 3_545 5_656
Ge2 Ce2 Mn 47.305(8) 3 5_656
Ge2 Ce2 Mn 47.305(8) 3_545 5_656
Ge1 Ce2 Mn 137.135(6) 7_546 5_656
Ge1 Ce2 Mn 137.135(6) 7_556 5_656
Ge1 Ce2 Mn 48.086(12) 3 3
Ge1 Ce2 Mn 105.160(12) 3_545 3
Ge2 Ce2 Mn 47.783(12) 3 3
Ge2 Ce2 Mn 103.637(13) 3_545 3
Ge1 Ce2 Mn 147.487(14) 7_546 3
Ge1 Ce2 Mn 86.673(10) 7_556 3
Mn Ce2 Mn 58.020(14) 5_656 3
Ge1 Ce2 Mn 105.160(12) 3 3_545
Ge1 Ce2 Mn 48.086(12) 3_545 3_545
Ge2 Ce2 Mn 103.637(12) 3 3_545
Ge2 Ce2 Mn 47.783(12) 3_545 3_545
Ge1 Ce2 Mn 86.673(10) 7_546 3_545
Ge1 Ce2 Mn 147.487(14) 7_556 3_545
Mn Ce2 Mn 58.020(14) 5_656 3_545
Mn Ce2 Mn 82.984(14) 3 3_545
Ge1 Ce2 In 152.174(10) 3 3_545
Ge1 Ce2 In 89.464(7) 3_545 3_545
Ge2 Ce2 In 111.678(9) 3 3_545
Ge2 Ce2 In 59.778(8) 3_545 3_545
Ge1 Ce2 In 54.420(7) 7_546 3_545
Ge1 Ce2 In 106.544(8) 7_556 3_545
Mn Ce2 In 101.196(9) 5_656 3_545
Mn Ce2 In 156.928(12) 3 3_545
Mn Ce2 In 94.357(8) 3_545 3_545
Ge1 Ce2 In 89.464(7) 3 3
Ge1 Ce2 In 152.174(10) 3_545 3
Ge2 Ce2 In 59.778(8) 3 3
Ge2 Ce2 In 111.678(9) 3_545 3
Ge1 Ce2 In 106.544(8) 7_546 3
Ge1 Ce2 In 54.420(7) 7_556 3
Mn Ce2 In 101.196(9) 5_656 3
Mn Ce2 In 94.357(8) 3 3
Mn Ce2 In 156.928(12) 3_545 3
In Ce2 In 79.136(5) 3_545 3
Ge1 Ce2 Ce1 134.696(6) 3 5_655
Ge1 Ce2 Ce1 134.696(6) 3_545 5_655
Ge2 Ce2 Ce1 54.246(7) 3 5_655
Ge2 Ce2 Ce1 54.246(7) 3_545 5_655
Ge1 Ce2 Ce1 112.341(9) 7_546 5_655
Ge1 Ce2 Ce1 112.341(9) 7_556 5_655
Mn Ce2 Ce1 58.112(11) 5_656 5_655
Mn Ce2 Ce1 99.786(11) 3 5_655
Mn Ce2 Ce1 99.786(11) 3_545 5_655
In Ce2 Ce1 57.937(4) 3_545 5_655
In Ce2 Ce1 57.937(4) 3 5_655
Ge2 Mn Ge2 114.95(3) 7_556 7_546
Ge2 Mn Ge1 112.679(17) 7_556 .
Ge2 Mn Ge1 112.679(17) 7_546 .
Ge2 Mn Ge2 104.843(18) 7_556 .
Ge2 Mn Ge2 104.843(18) 7_546 .
Ge1 Mn Ge2 105.73(2) . .
Ge2 Mn Mn 123.70(3) 7_556 7_546
Ge2 Mn Mn 52.963(13) 7_546 7_546
Ge1 Mn Mn 122.52(2) . 7_546
Ge2 Mn Mn 51.881(17) . 7_546
Ge2 Mn Mn 52.963(13) 7_556 7_556
Ge2 Mn Mn 123.70(3) 7_546 7_556
Ge1 Mn Mn 122.52(2) . 7_556
Ge2 Mn Mn 51.881(17) . 7_556
Mn Mn Mn 86.67(3) 7_546 7_556
Ge2 Mn Ce2 64.772(15) 7_556 5_656
Ge2 Mn Ce2 64.772(15) 7_546 5_656
Ge1 Mn Ce2 173.38(2) . 5_656
Ge2 Mn Ce2 80.897(18) . 5_656
Mn Mn Ce2 61.474(19) 7_546 5_656
Mn Mn Ce2 61.474(19) 7_556 5_656
Ge2 Mn Ce2 163.32(2) 7_556 3_445
Ge2 Mn Ce2 80.835(10) 7_546 3_445
Ge1 Mn Ce2 62.290(12) . 3_445
Ge2 Mn Ce2 63.946(13) . 3_445
Mn Mn Ce2 60.506(14) 7_546 3_445
Mn Mn Ce2 114.64(3) 7_556 3_445
Ce2 Mn Ce2 121.980(14) 5_656 3_445
Ge2 Mn Ce2 80.835(10) 7_556 3_455
Ge2 Mn Ce2 163.32(2) 7_546 3_455
Ge1 Mn Ce2 62.290(12) . 3_455
Ge2 Mn Ce2 63.946(13) . 3_455
Mn Mn Ce2 114.64(3) 7_546 3_455
Mn Mn Ce2 60.506(14) 7_556 3_455
Ce2 Mn Ce2 121.980(14) 5_656 3_455
Ce2 Mn Ce2 82.984(14) 3_445 3_455
Ge2 Mn Ce1 62.191(14) 7_556 1_556
Ge2 Mn Ce1 62.191(14) 7_546 1_556
Ge1 Mn Ce1 106.01(2) . 1_556
Ge2 Mn Ce1 148.26(2) . 1_556
Mn Mn Ce1 108.82(2) 7_546 1_556
Mn Mn Ce1 108.82(2) 7_556 1_556
Ce2 Mn Ce1 67.366(12) 5_656 1_556
Ce2 Mn Ce1 133.846(10) 3_445 1_556
Ce2 Mn Ce1 133.846(10) 3_455 1_556
Ge2 Mn Ce1 58.240(12) 7_556 7_556
Ge2 Mn Ce1 120.75(2) 7_546 7_556
Ge1 Mn Ce1 57.367(12) . 7_556
Ge2 Mn Ce1 134.392(13) . 7_556
Mn Mn Ce1 173.65(2) 7_546 7_556
Mn Mn Ce1 98.587(10) 7_556 7_556
Ce2 Mn Ce1 117.992(14) 5_656 7_556
Ce2 Mn Ce1 119.640(18) 3_445 7_556
Ce2 Mn Ce1 71.288(9) 3_455 7_556
Ce1 Mn Ce1 66.179(11) 1_556 7_556
Ge2 Mn Ce1 120.75(2) 7_556 7_546
Ge2 Mn Ce1 58.240(12) 7_546 7_546
Ge1 Mn Ce1 57.367(12) . 7_546
Ge2 Mn Ce1 134.392(13) . 7_546
Mn Mn Ce1 98.587(10) 7_546 7_546
Mn Mn Ce1 173.65(2) 7_556 7_546
Ce2 Mn Ce1 117.992(14) 5_656 7_546
Ce2 Mn Ce1 71.288(9) 3_445 7_546
Ce2 Mn Ce1 119.640(18) 3_455 7_546
Ce1 Mn Ce1 66.179(11) 1_556 7_546
Ce1 Mn Ce1 75.956(13) 7_556 7_546
Ge1 In Ge1 180.000(13) 5_556 1_554
Ge1 In Ce2 120.861(6) 5_556 7_545
Ge1 In Ce2 59.139(6) 1_554 7_545
Ge1 In Ce2 59.139(6) 5_556 3_455
Ge1 In Ce2 120.861(6) 1_554 3_455
Ce2 In Ce2 180.000(8) 7_545 3_455
Ge1 In Ce2 120.861(6) 5_556 7
Ge1 In Ce2 59.139(6) 1_554 7
Ce2 In Ce2 79.137(5) 7_545 7
Ce2 In Ce2 100.863(5) 3_455 7
Ge1 In Ce2 59.139(6) 5_556 3_445
Ge1 In Ce2 120.861(6) 1_554 3_445
Ce2 In Ce2 100.863(5) 7_545 3_445
Ce2 In Ce2 79.137(5) 3_455 3_445
Ce2 In Ce2 180.000(7) 7 3_445
Ge1 In Ce1 55.895(6) 5_556 3_445
Ge1 In Ce1 124.105(6) 1_554 3_445
Ce2 In Ce1 64.987(5) 7_545 3_445
Ce2 In Ce1 115.013(5) 3_455 3_445
Ce2 In Ce1 112.393(5) 7 3_445
Ce2 In Ce1 67.607(5) 3_445 3_445
Ge1 In Ce1 124.105(6) 5_556 7
Ge1 In Ce1 55.895(6) 1_554 7
Ce2 In Ce1 115.013(5) 7_545 7
Ce2 In Ce1 64.987(5) 3_455 7
Ce2 In Ce1 67.607(5) 7 7
Ce2 In Ce1 112.393(5) 3_445 7
Ce1 In Ce1 180.000(5) 3_445 7
Ge1 In Ce1 124.105(6) 5_556 7_545
Ge1 In Ce1 55.895(6) 1_554 7_545
Ce2 In Ce1 67.607(5) 7_545 7_545
Ce2 In Ce1 112.393(5) 3_455 7_545
Ce2 In Ce1 115.013(5) 7 7_545
Ce2 In Ce1 64.987(5) 3_445 7_545
Ce1 In Ce1 101.764(5) 3_445 7_545
Ce1 In Ce1 78.236(5) 7 7_545
Ge1 In Ce1 55.895(6) 5_556 3_455
Ge1 In Ce1 124.105(6) 1_554 3_455
Ce2 In Ce1 112.393(5) 7_545 3_455
Ce2 In Ce1 67.607(5) 3_455 3_455
Ce2 In Ce1 64.987(5) 7 3_455
Ce2 In Ce1 115.013(5) 3_445 3_455
Ce1 In Ce1 78.236(5) 3_445 3_455
Ce1 In Ce1 101.764(5) 7 3_455
Ce1 In Ce1 180.000(5) 7_545 3_455
Ge1 Ge1 Mn 119.24(3) 5_556 .
Ge1 Ge1 In 110.44(2) 5_556 1_556
Mn Ge1 In 130.317(19) . 1_556
Ge1 Ge1 Ce1 133.765(7) 5_556 7_556
Mn Ge1 Ce1 76.766(13) . 7_556
In Ge1 Ce1 68.986(9) 1_556 7_556
Ge1 Ge1 Ce1 133.765(7) 5_556 7_546
Mn Ge1 Ce1 76.766(13) . 7_546
In Ge1 Ce1 68.986(9) 1_556 7_546
Ce1 Ge1 Ce1 90.681(12) 7_556 7_546
Ge1 Ge1 Ce2 68.131(13) 5_556 3_445
Mn Ge1 Ce2 69.625(12) . 3_445
In Ge1 Ce2 134.378(7) 1_556 3_445
Ce1 Ge1 Ce2 146.359(15) 7_556 3_445
Ce1 Ge1 Ce2 80.476(6) 7_546 3_445
Ge1 Ge1 Ce2 68.131(13) 5_556 3_455
Mn Ge1 Ce2 69.625(12) . 3_455
In Ge1 Ce2 134.378(7) 1_556 3_455
Ce1 Ge1 Ce2 80.476(7) 7_556 3_455
Ce1 Ge1 Ce2 146.359(15) 7_546 3_455
Ce2 Ge1 Ce2 89.098(12) 3_445 3_455
Ge1 Ge1 Ce2 64.139(12) 5_556 7_546
Mn Ge1 Ce2 136.645(6) . 7_546
In Ge1 Ce2 66.441(8) 1_556 7_546
Ce1 Ge1 Ce2 135.395(15) 7_556 7_546
Ce1 Ge1 Ce2 75.185(7) 7_546 7_546
Ce2 Ge1 Ce2 73.636(8) 3_445 7_546
Ce2 Ge1 Ce2 132.270(13) 3_455 7_546
Ge1 Ge1 Ce2 64.139(12) 5_556 7_556
Mn Ge1 Ce2 136.645(6) . 7_556
In Ge1 Ce2 66.441(8) 1_556 7_556
Ce1 Ge1 Ce2 75.185(7) 7_556 7_556
Ce1 Ge1 Ce2 135.395(15) 7_546 7_556
Ce2 Ge1 Ce2 132.270(13) 3_445 7_556
Ce2 Ge1 Ce2 73.636(8) 3_455 7_556
Ce2 Ge1 Ce2 85.721(11) 7_546 7_556
Mn Ge2 Mn 114.95(3) 7_556 7_546
Mn Ge2 Mn 75.157(18) 7_556 .
Mn Ge2 Mn 75.157(18) 7_546 .
Mn Ge2 Ce1 76.541(16) 7_556 .
Mn Ge2 Ce1 76.541(16) 7_546 .
Mn Ge2 Ce1 125.90(2) . .
Mn Ge2 Ce1 147.64(2) 7_556 7_545
Mn Ge2 Ce1 71.604(13) 7_546 7_545
Mn Ge2 Ce1 134.695(8) . 7_545
Ce1 Ge2 Ce1 74.471(10) . 7_545
Mn Ge2 Ce1 71.604(13) 7_556 7
Mn Ge2 Ce1 147.64(2) 7_546 7
Mn Ge2 Ce1 134.695(8) . 7
Ce1 Ge2 Ce1 74.471(10) . 7
Ce1 Ge2 Ce1 86.956(12) 7_545 7
Mn Ge2 Ce2 141.20(2) 7_556 3_445
Mn Ge2 Ce2 67.922(13) 7_546 3_445
Mn Ge2 Ce2 68.271(12) . 3_445
Ce1 Ge2 Ce2 136.495(6) . 3_445
Ce1 Ge2 Ce2 71.155(7) 7_545 3_445
Ce1 Ge2 Ce2 128.297(15) 7 3_445
Mn Ge2 Ce2 67.922(13) 7_556 3_455
Mn Ge2 Ce2 141.20(2) 7_546 3_455
Mn Ge2 Ce2 68.271(12) . 3_455
Ce1 Ge2 Ce2 136.495(6) . 3_455
Ce1 Ge2 Ce2 128.297(15) 7_545 3_455
Ce1 Ge2 Ce2 71.155(7) 7 3_455
Ce2 Ge2 Ce2 86.480(12) 3_445 3_455

loop_
_geom_bond_atom_site_label_1
_geom_bond_atom_site_label_2
_geom_bond_distance
_geom_bond_site_symmetry_2
Ce1 Ge1 3.0685(3) 7_556
Ce1 Ge1 3.0685(3) 7_546
Ce1 Ge2 3.1010(5) .
Ce1 Ge2 3.1720(3) 7_545
Ce1 Ge2 3.1720(3) 7
Ce1 Mn 3.4030(6) 1_554
Ce1 In 3.45937(19) 3
Ce1 In 3.45937(19) 3_545
Ce1 Mn 3.5469(5) 7_556
Ce1 Mn 3.5469(5) 7_546
Ce1 Ce2 3.6991(3) 5_655
Ce1 Ce1 3.7962(3) 7_545
Ce2 Ge1 3.1112(3) 3
Ce2 Ge1 3.1112(3) 3_545
Ce2 Ge2 3.1861(4) 3
Ce2 Ge2 3.1861(4) 3_545
Ce2 Ge1 3.2087(3) 7_546
Ce2 Ge1 3.2087(3) 7_556
Ce2 Mn 3.2637(6) 5_656
Ce2 Mn 3.2944(5) 3
Ce2 Mn 3.2944(5) 3_545
Ce2 In 3.42639(19) 3_545
Ce2 In 3.42639(19) 3
Ce2 Ce1 3.6992(3) 5_655
Mn Ge2 2.5886(4) 7_556
Mn Ge2 2.5886(4) 7_546
Mn Ge1 2.6151(7) .
Mn Ge2 2.6265(7) .
Mn Mn 3.1806(9) 7_546
Mn Mn 3.1806(9) 7_556
Mn Ce2 3.2637(6) 5_656
Mn Ce2 3.2944(5) 3_445
Mn Ce2 3.2944(5) 3_455
Mn Ce1 3.4030(6) 1_556
Mn Ce1 3.5469(5) 7_556
Mn Ce1 3.5469(5) 7_546
In Ge1 3.0401(4) 5_556
In Ge1 3.0401(4) 1_554
In Ce2 3.42638(19) 7_545
In Ce2 3.42638(19) 3_455
In Ce2 3.42638(19) 7
In Ce2 3.42638(19) 3_445
In Ce1 3.45938(19) 3_445
In Ce1 3.45938(19) 7
In Ce1 3.45938(19) 7_545
In Ce1 3.45938(19) 3_455
Ge1 Ge1 2.5585(8) 5_556
Ge1 In 3.0401(4) 1_556
Ge1 Ce1 3.0685(3) 7_556
Ge1 Ce1 3.0685(3) 7_546
Ge1 Ce2 3.1112(3) 3_445
Ge1 Ce2 3.1112(3) 3_455
Ge1 Ce2 3.2087(3) 7_546
Ge1 Ce2 3.2087(3) 7_556
Ge2 Mn 2.5886(4) 7_556
Ge2 Mn 2.5886(4) 7_546
Ge2 Ce1 3.1720(3) 7_545
Ge2 Ce1 3.1720(3) 7
Ge2 Ce2 3.1860(4) 3_445
Ge2 Ce2 3.1860(4) 3_455
